data_2105502
loop_
_publ_author_name
'Ebihara, Masahiro'
'Fuma, Yasuhiro'

_publ_section_title
;
 Two- and three-dimensional assembled structures constructed from
 amidate-bridged paddlewheel complexes with group 6 oxometallate ions
;
_journal_issue 5
_journal_name_full 'Acta Crystallographica Section B'
_journal_page_first 480
_journal_page_last 489
_journal_paper_doi 10.1107/S2052519213024068
_journal_volume 69
_journal_year 2013
_chemical_formula_moiety 'C16 H32 N8 O12 Ru4 W'
_chemical_formula_sum 'C16 H32 N8 O12 Ru4 W'
_chemical_formula_weight 1116.63
_space_group_IT_number 88
_symmetry_cell_setting tetragonal
_symmetry_space_group_name_Hall '-I 4ad'
_symmetry_space_group_name_H-M 'I 41/a :2'
_atom_sites_solution_hydrogens geom
_atom_sites_solution_primary direct
_atom_sites_solution_secondary difmap
_audit_creation_method SHELXL-97
_cell_angle_alpha 90.00
_cell_angle_beta 90.00
_cell_angle_gamma 90.00
_cell_formula_units_Z 4
_cell_length_a 9.5668(7)
_cell_length_b 9.5668(7)
_cell_length_c 29.980(3)
_cell_measurement_reflns_used 3975
_cell_measurement_temperature 296(2)
_cell_measurement_theta_max 27.5
_cell_measurement_theta_min 3.3
_cell_volume 2743.9(4)
_computing_cell_refinement CrystalClear
_computing_data_collection 'CrystalClear (Molecular Structure Corporation & Rigaku Corporation, 2001)'
_computing_data_reduction CrystalClear
_computing_molecular_graphics 'ORTEPII (Johnson, 1976)'
_computing_publication_material 'Yadokari-XG 2009 (Wakita, Nemoto et al., 2009)'
_computing_structure_refinement 'SHELXL-97 (Sheldrick, 2008)'
_computing_structure_solution 'SIR97 (Altomare et al., 1999)'
_diffrn_ambient_temperature 296(2)
_diffrn_detector_area_resol_mean 14.62
_diffrn_measured_fraction_theta_full 0.997
_diffrn_measured_fraction_theta_max 0.997
_diffrn_measurement_device_type 'Rigaku/MSC Mercury CCD'
_diffrn_measurement_method \w
_diffrn_radiation_monochromator graphite
_diffrn_radiation_type MoK\a
_diffrn_radiation_wavelength 0.71070
_diffrn_reflns_av_R_equivalents 0.0502
_diffrn_reflns_av_sigmaI/netI 0.0306
_diffrn_reflns_limit_h_max 9
_diffrn_reflns_limit_h_min -12
_diffrn_reflns_limit_k_max 11
_diffrn_reflns_limit_k_min -12
_diffrn_reflns_limit_l_max 38
_diffrn_reflns_limit_l_min -25
_diffrn_reflns_number 10895
_diffrn_reflns_theta_full 27.47
_diffrn_reflns_theta_max 27.47
_diffrn_reflns_theta_min 3.30
_exptl_absorpt_coefficient_mu 6.401
_exptl_absorpt_correction_T_max 0.831
_exptl_absorpt_correction_T_min 0.621
_exptl_absorpt_correction_type integration
_exptl_absorpt_process_details '(Higashi, 1999)'
_exptl_crystal_colour Brown
_exptl_crystal_density_diffrn 2.703
_exptl_crystal_density_method 'not measured'
_exptl_crystal_description Block
_exptl_crystal_F_000 2120
_exptl_crystal_size_max 0.06
_exptl_crystal_size_mid 0.06
_exptl_crystal_size_min 0.04
_refine_diff_density_max 0.639
_refine_diff_density_min -0.795
_refine_ls_extinction_method none
_refine_ls_goodness_of_fit_ref 1.257
_refine_ls_hydrogen_treatment constr
_refine_ls_matrix_type full
_refine_ls_number_parameters 96
_refine_ls_number_reflns 1580
_refine_ls_number_restraints 0
_refine_ls_restrained_S_all 1.257
_refine_ls_R_factor_all 0.0421
_refine_ls_R_factor_gt 0.0397
_refine_ls_shift/su_max 0.000
_refine_ls_shift/su_mean 0.000
_refine_ls_structure_factor_coef Fsqd
_refine_ls_weighting_details 'calc w=1/[\s^2^(Fo^2^)+(0.0074P)^2^+37.8978P] where P=(Fo^2^+2Fc^2^)/3'
_refine_ls_weighting_scheme calc
_refine_ls_wR_factor_gt 0.0687
_refine_ls_wR_factor_ref 0.0693
_reflns_number_gt 1543
_reflns_number_total 1580
_reflns_threshold_expression >2sigma(I)
_cod_data_source_file ry5054.cif
_cod_data_source_block VI
_cod_original_sg_symbol_H-M 'I 41/a'
_cod_database_code 2105502

loop_
_symmetry_equiv_pos_as_xyz
'x, y, z'
'-x, -y+1/2, z'
'-y+3/4, x+1/4, z+1/4'
'y+1/4, -x+1/4, z+1/4'
'x+1/2, y+1/2, z+1/2'
'-x+1/2, -y+1, z+1/2'
'-y+5/4, x+3/4, z+3/4'
'y+3/4, -x+3/4, z+3/4'
'-x, -y, -z'
'x, y-1/2, -z'
'y-3/4, -x-1/4, -z-1/4'
'-y-1/4, x-1/4, -z-1/4'
'-x+1/2, -y+1/2, -z+1/2'
'x+1/2, y, -z+1/2'
'y-1/4, -x+1/4, -z+1/4'
'-y+1/4, x+1/4, -z+1/4'

loop_
_atom_site_type_symbol
_atom_site_label
_atom_site_fract_x
_atom_site_fract_y
_atom_site_fract_z
_atom_site_U_iso_or_equiv
_atom_site_adp_type
_atom_site_calc_flag
_atom_site_refinement_flags
_atom_site_occupancy
_atom_site_symmetry_multiplicity
Ru Ru1 0.38025(5) 0.25719(9) 0.169932(17) 0.01477(13) Uani d . 1 1
W W1 0.0000 0.2500 0.1250 0.01743(13) Uani d S 1 4
N N1 0.6186(9) 0.3999(9) 0.1249(2) 0.0190(18) Uani d . 1 1
H H1 0.6973 0.4350 0.1167 0.023 Uiso calc R 1 1
O O1 0.3841(8) 0.4045(7) 0.1206(2) 0.0216(16) Uani d . 1 1
N N2 0.6175(9) 0.3831(8) 0.2217(2) 0.0195(15) Uani d . 1 1
H H2 0.6952 0.4053 0.2343 0.023 Uiso calc R 1 1
O O2 0.3834(8) 0.4120(7) 0.2171(2) 0.0242(15) Uani d . 1 1
O O3 0.1485(5) 0.2698(8) 0.16017(19) 0.0287(15) Uani d . 1 1
C C1 0.5063(12) 0.4500(6) 0.1078(2) 0.0168(13) Uani d . 1 1
C C2 0.5002(16) 0.5611(8) 0.0723(3) 0.039(2) Uani d . 1 1
H H3 0.4658 0.5212 0.0451 0.059 Uiso calc R 1 1
H H4 0.5922 0.5983 0.0675 0.059 Uiso calc R 1 1
H H5 0.4388 0.6347 0.0818 0.059 Uiso calc R 1 1
C C3 0.5032(14) 0.4390(6) 0.2361(2) 0.0210(13) Uani d . 1 1
C C4 0.5062(18) 0.5369(8) 0.2744(3) 0.0368(19) Uani d . 1 1
H H6 0.4533 0.4982 0.2987 0.055 Uiso calc R 1 1
H H7 0.4661 0.6247 0.2657 0.055 Uiso calc R 1 1
H H8 0.6012 0.5511 0.2837 0.055 Uiso calc R 1 1

loop_
_atom_site_aniso_label
_atom_site_aniso_U_11
_atom_site_aniso_U_22
_atom_site_aniso_U_33
_atom_site_aniso_U_12
_atom_site_aniso_U_13
_atom_site_aniso_U_23
Ru1 0.0100(2) 0.0167(3) 0.0177(3) 0.0002(3) 0.00008(18) -0.0003(4)
W1 0.01293(16) 0.01293(16) 0.0264(3) 0.000 0.000 0.000
N1 0.013(4) 0.021(4) 0.023(5) 0.000(3) -0.001(3) -0.004(3)
O1 0.017(3) 0.023(4) 0.025(4) -0.001(3) -0.003(3) 0.010(3)
N2 0.012(3) 0.026(4) 0.020(4) -0.003(3) -0.006(3) -0.006(3)
O2 0.027(3) 0.027(3) 0.019(3) 0.004(3) 0.000(3) 0.001(3)
O3 0.008(2) 0.038(4) 0.040(3) 0.001(2) 0.000(2) -0.003(3)
C1 0.019(3) 0.014(3) 0.018(3) -0.003(4) 0.002(5) 0.004(2)
C2 0.037(4) 0.036(4) 0.045(5) -0.006(7) -0.005(8) 0.024(4)
C3 0.026(3) 0.017(3) 0.019(3) 0.003(5) 0.002(6) 0.001(2)
C4 0.047(5) 0.038(4) 0.026(4) 0.007(6) 0.000(7) -0.017(3)

loop_
_atom_type_symbol
_atom_type_description
_atom_type_scat_dispersion_real
_atom_type_scat_dispersion_imag
_atom_type_scat_source
C C 0.0033 0.0016 'International Tables Vol C Tables 4.2.6.8 and 6.1.1.4'
H H 0.0000 0.0000 'International Tables Vol C Tables 4.2.6.8 and 6.1.1.4'
N N 0.0061 0.0033 'International Tables Vol C Tables 4.2.6.8 and 6.1.1.4'
O O 0.0106 0.0060 'International Tables Vol C Tables 4.2.6.8 and 6.1.1.4'
Ru Ru -1.2594 0.8363 'International Tables Vol C Tables 4.2.6.8 and 6.1.1.4'
W W -0.8490 6.8722 'International Tables Vol C Tables 4.2.6.8 and 6.1.1.4'

loop_
_geom_angle_atom_site_label_1
_geom_angle_atom_site_label_2
_geom_angle_atom_site_label_3
_geom_angle_site_symmetry_1
_geom_angle_site_symmetry_3
_geom_angle
_geom_angle_publ_flag
N1 Ru1 O1 2_655 . 91.7(2) ?
N1 Ru1 O2 2_655 . 177.9(3) ?
O1 Ru1 O2 . . 90.0(3) ?
N1 Ru1 N2 2_655 2_655 91.1(3) ?
O1 Ru1 N2 . 2_655 176.7(3) ?
O2 Ru1 N2 . 2_655 87.1(2) ?
N1 Ru1 O3 2_655 . 87.6(3) ?
O1 Ru1 O3 . . 83.5(3) ?
O2 Ru1 O3 . . 93.8(3) ?
N2 Ru1 O3 2_655 . 98.3(3) ?
N1 Ru1 Ru1 2_655 2_655 87.1(2) ?
O1 Ru1 Ru1 . 2_655 91.3(2) ?
O2 Ru1 Ru1 . 2_655 91.7(2) ?
N2 Ru1 Ru1 2_655 2_655 87.2(2) ?
O3 Ru1 Ru1 . 2_655 172.48(15) y
O3 W1 O3 . 2 107.3(4) y
O3 W1 O3 15 16 107.3(4) ?
O3 W1 O3 15 . 110.56(18) y
O3 W1 O3 16 . 110.56(18) ?
O3 W1 O3 15 2 110.56(18) ?
O3 W1 O3 16 2 110.56(18) ?
C1 N1 Ru1 . 2_655 123.3(7) ?
C1 N1 H1 . . 118.4 ?
Ru1 N1 H1 2_655 . 118.4 ?
C1 O1 Ru1 . . 117.3(5) ?
C3 N2 Ru1 . 2_655 122.1(6) ?
C3 N2 H2 . . 119.0 ?
Ru1 N2 H2 2_655 . 119.0 ?
C3 O2 Ru1 . . 117.1(6) ?
W1 O3 Ru1 . . 149.6(3) y
N1 C1 O1 . . 120.6(6) ?
N1 C1 C2 . . 125.3(11) ?
O1 C1 C2 . . 114.1(10) ?
C1 C2 H3 . . 109.5 ?
C1 C2 H4 . . 109.5 ?
H3 C2 H4 . . 109.5 ?
C1 C2 H5 . . 109.5 ?
H3 C2 H5 . . 109.5 ?
H4 C2 H5 . . 109.5 ?
N2 C3 O2 . . 121.2(6) ?
N2 C3 C4 . . 120.2(11) ?
O2 C3 C4 . . 118.6(11) ?
C3 C4 H6 . . 109.5 ?
C3 C4 H7 . . 109.5 ?
H6 C4 H7 . . 109.5 ?
C3 C4 H8 . . 109.5 ?
H6 C4 H8 . . 109.5 ?
H7 C4 H8 . . 109.5 ?

loop_
_geom_bond_atom_site_label_1
_geom_bond_atom_site_label_2
_geom_bond_site_symmetry_2
_geom_bond_distance
_geom_bond_publ_flag
Ru1 N1 2_655 2.021(8) y
Ru1 N2 2_655 2.053(7) y
Ru1 O1 . 2.043(6) y
Ru1 O2 . 2.048(7) y
Ru1 O3 . 2.239(5) y
Ru1 Ru1 2_655 2.2954(9) y
W1 O3 . 1.780(5) y
N1 C1 . 1.282(14) ?
N1 Ru1 2_655 2.021(8) ?
N1 H1 . 0.8600 ?
O1 C1 . 1.305(13) ?
N2 C3 . 1.291(14) ?
N2 Ru1 2_655 2.053(7) ?
N2 H2 . 0.8600 ?
O2 C3 . 1.305(14) ?
C1 C2 . 1.505(9) ?
C2 H3 . 0.9600 ?
C2 H4 . 0.9600 ?
C2 H5 . 0.9600 ?
C3 C4 . 1.483(9) ?
C4 H6 . 0.9600 ?
C4 H7 . 0.9600 ?
C4 H8 . 0.9600 ?

loop_
_geom_hbond_atom_site_label_D
_geom_hbond_atom_site_label_H
_geom_hbond_atom_site_label_A
_geom_hbond_site_symmetry_A
_geom_hbond_distance_DH
_geom_hbond_distance_HA
_geom_hbond_distance_DA
_geom_hbond_angle_DHA
N1 H1 O1 16_655 0.86 2.40 3.122(7) 141.3
N2 H2 O2 14 0.86 2.32 3.147(7) 162.6

loop_
_geom_torsion_atom_site_label_1
_geom_torsion_atom_site_label_2
_geom_torsion_atom_site_label_3
_geom_torsion_atom_site_label_4
_geom_torsion_site_symmetry_1
_geom_torsion
N1 Ru1 O1 C1 2_655 -92.1(6)
O2 Ru1 O1 C1 . 86.7(6)
O3 Ru1 O1 C1 . -179.5(6)
Ru1 Ru1 O1 C1 2_655 -5.0(6)
O1 Ru1 O2 C3 . -100.5(6)
N2 Ru1 O2 C3 2_655 77.9(6)
O3 Ru1 O2 C3 . 176.0(5)
Ru1 Ru1 O2 C3 2_655 -9.2(5)
O3 W1 O3 Ru1 15 38.0(9)
O3 W1 O3 Ru1 16 -80.7(10)
O3 W1 O3 Ru1 2 158.7(10)
N1 Ru1 O3 W1 2_655 -30.8(8)
O1 Ru1 O3 W1 . 61.2(8)
O2 Ru1 O3 W1 . 150.8(8)
N2 Ru1 O3 W1 2_655 -121.6(8)
Ru1 N1 C1 O1 2_655 3.1(9)
Ru1 N1 C1 C2 2_655 -176.4(6)
Ru1 O1 C1 N1 . 2.1(8)
Ru1 O1 C1 C2 . -178.4(5)
Ru1 N2 C3 O2 2_655 -2.2(10)
Ru1 N2 C3 C4 2_655 178.3(5)
Ru1 O2 C3 N2 . 8.5(9)
Ru1 O2 C3 C4 . -172.1(5)
